data_7231710
loop_
_publ_author_name
'Yao, Chan'
'Wang, Wei'
'Zhang, Shu-Ran'
'Li, Hui-Ying'
'Xu, Yan-Hong'
'Su, Zhong-Min'
'Che, Guang-Bo'

_publ_section_title
;
 A multifunctional microporous metal--organic framework: efficient
 adsorption of iodine and column-chromatographic dye separation
;
_journal_issue 63
_journal_name_full 'RSC Advances'
_journal_page_first 36400
_journal_paper_doi 10.1039/C8RA04648D
_journal_volume 8
_journal_year 2018
_chemical_formula_sum 'C20 H15 Cd2 N3 O11'
_chemical_formula_weight 698.15
_chemical_name_systematic
;
 ?
;
_space_group_IT_number 14
_symmetry_cell_setting monoclinic
_symmetry_space_group_name_Hall '-P 2ybc'
_symmetry_space_group_name_H-M 'P 1 21/c 1'
_atom_sites_solution_hydrogens geom
_atom_sites_solution_primary direct
_atom_sites_solution_secondary difmap
_audit_creation_method SHELXL-97
_audit_update_record
;
2017-11-30 deposited with the CCDC.
2018-10-16 downloaded from the CCDC.
;
_cell_angle_alpha 90.00
_cell_angle_beta 98.6970(11)
_cell_angle_gamma 90.00
_cell_formula_units_Z 4
_cell_length_a 14.3590(9)
_cell_length_b 14.4350(10)
_cell_length_c 22.6110(14)
_cell_measurement_reflns_used 4480
_cell_measurement_temperature 293(2)
_cell_measurement_theta_max 26.07
_cell_measurement_theta_min 1.68
_cell_volume 4632.7(5)
_computing_cell_refinement SMART
_computing_data_collection 'SMART (Bruker, 1997)'
_computing_data_reduction 'SAINT (Bruker, 1999)'
_computing_molecular_graphics 'Diamond (Brandenburg and Putz, 2008)'
_computing_publication_material SHELXL-97
_computing_structure_refinement 'SHELXL-97 (Sheldrick, 2008)'
_computing_structure_solution 'SHELXS-97(Sheldrick, 2008)'
_diffrn_ambient_temperature 293(2)
_diffrn_measured_fraction_theta_full 0.996
_diffrn_measured_fraction_theta_max 0.996
_diffrn_measurement_device_type 'Bruker APEX CCD area-detector'
_diffrn_measurement_method '\w scans'
_diffrn_radiation_monochromator graphite
_diffrn_radiation_source 'fine-focus sealed tube'
_diffrn_radiation_type MoK\a
_diffrn_radiation_wavelength 0.71069
_diffrn_reflns_av_R_equivalents 0.0463
_diffrn_reflns_av_sigmaI/netI 0.0591
_diffrn_reflns_limit_h_max 16
_diffrn_reflns_limit_h_min -17
_diffrn_reflns_limit_k_max 17
_diffrn_reflns_limit_k_min -14
_diffrn_reflns_limit_l_max 15
_diffrn_reflns_limit_l_min -27
_diffrn_reflns_number 25012
_diffrn_reflns_theta_full 26.07
_diffrn_reflns_theta_max 26.07
_diffrn_reflns_theta_min 1.68
_diffrn_standards_decay_% 0
_diffrn_standards_interval_count 0
_diffrn_standards_interval_time 0
_diffrn_standards_number 0
_exptl_absorpt_coefficient_mu 0.951
_exptl_absorpt_correction_T_max 0.788
_exptl_absorpt_correction_T_min 0.738
_exptl_absorpt_correction_type multi-scan
_exptl_absorpt_process_details 'SADABS (Sheldrick, 1996)'
_exptl_crystal_colour yellow
_exptl_crystal_density_diffrn 1.001
_exptl_crystal_density_method 'not measured'
_exptl_crystal_description block
_exptl_crystal_F_000 1360
_exptl_crystal_size_max 0.33
_exptl_crystal_size_mid 0.28
_exptl_crystal_size_min 0.25
_platon_squeeze_details
;
;
_refine_diff_density_max 1.774
_refine_diff_density_min -1.529
_refine_diff_density_rms 0.260
_refine_ls_extinction_method none
_refine_ls_goodness_of_fit_ref 1.097
_refine_ls_hydrogen_treatment mixed
_refine_ls_matrix_type full
_refine_ls_number_parameters 325
_refine_ls_number_reflns 9129
_refine_ls_number_restraints 1
_refine_ls_restrained_S_all 1.096
_refine_ls_R_factor_all 0.1092
_refine_ls_R_factor_gt 0.0781
_refine_ls_shift/su_max 0.005
_refine_ls_shift/su_mean 0.000
_refine_ls_structure_factor_coef Fsqd
_refine_ls_weighting_details 'calc w=1/[\s^2^(Fo^2^)+(0.1680P)^2^+10.5999P] where P=(Fo^2^+2Fc^2^)/3'
_refine_ls_weighting_scheme calc
_refine_ls_wR_factor_gt 0.2538
_refine_ls_wR_factor_ref 0.2803
_reflns_number_gt 6177
_reflns_number_total 9129
_reflns_threshold_expression >2\s(I)
_cod_data_source_file c8ra04648d2.cif
_cod_data_source_block JLNU-4
_cod_depositor_comments
;
The following automatic conversions were performed:

'_symmetry_cell_setting' value 'MONOCLINIC ' changed to 'monoclinic'
according to
/home/data/users/saulius/crontab/automatic-downloads/rss-feeds/RSC/lib/dictionaries/cif_core.dic
dictionary named 'cif_core.dic' version 2.4.2 from 2011-04-26.

Automatic conversion script
Id: cif_fix_values 4973 2017-02-22 13:04:09Z antanas 
;
_cod_original_sg_symbol_Hall '-P 2ybc '
_cod_original_sg_symbol_H-M 'P 21/c '
_cod_database_code 7231710

loop_
_symmetry_equiv_pos_as_xyz
'x, y, z'
'-x, y+1/2, -z+1/2'
'-x, -y, -z'
'x, -y-1/2, z-1/2'

loop_
_atom_site_label
_atom_site_type_symbol
_atom_site_fract_x
_atom_site_fract_y
_atom_site_fract_z
_atom_site_U_iso_or_equiv
_atom_site_adp_type
_atom_site_occupancy
_atom_site_symmetry_multiplicity
_atom_site_calc_flag
_atom_site_refinement_flags
C1 C 0.6262(6) 0.3917(7) 0.2092(4) 0.044(2) Uani 1 1 d .
C2 C 0.5596(6) 0.4574(7) 0.1723(4) 0.045(2) Uani 1 1 d .
C3 C 0.5005(6) 0.5117(7) 0.2002(4) 0.047(2) Uani 1 1 d .
H3 H 0.5037 0.5094 0.2416 0.056 Uiso 1 1 calc R
C4 C 0.4351(7) 0.5710(7) 0.1661(4) 0.049(2) Uani 1 1 d .
C5 C 0.4320(7) 0.5757(8) 0.1056(4) 0.058(3) Uani 1 1 d .
H5 H 0.3896 0.6156 0.0832 0.070 Uiso 1 1 calc R
C6 C 0.4918(7) 0.5212(8) 0.0769(4) 0.059(3) Uani 1 1 d .
C7 C 0.5576(7) 0.4629(7) 0.1108(4) 0.051(2) Uani 1 1 d .
H7 H 0.5995 0.4283 0.0922 0.061 Uiso 1 1 calc R
C8 C 0.3690(7) 0.6318(7) 0.1954(5) 0.048(2) Uani 1 1 d .
C9 C 0.8962(6) 0.3973(7) 0.2867(4) 0.046(2) Uani 1 1 d .
C10 C 0.9610(6) 0.4611(6) 0.3261(4) 0.041(2) Uani 1 1 d .
C11 C 0.9615(7) 0.4592(7) 0.3878(4) 0.048(2) Uani 1 1 d .
H11 H 0.9246 0.4167 0.4047 0.058 Uiso 1 1 calc R
C12 C 1.0188(7) 0.5228(8) 0.4243(4) 0.059(3) Uani 1 1 d .
C13 C 1.0722(8) 0.5849(8) 0.3999(5) 0.059(3) Uani 1 1 d .
H13 H 1.1081 0.6276 0.4243 0.070 Uiso 1 1 calc R
C14 C 1.0738(7) 0.5854(7) 0.3378(5) 0.051(2) Uani 1 1 d .
C15 C 1.0167(6) 0.5234(6) 0.3013(4) 0.043(2) Uani 1 1 d .
H15 H 1.0163 0.5241 0.2602 0.052 Uiso 1 1 calc R
C17 C 0.8639(7) 0.1542(7) 0.1895(7) 0.062(3) Uani 1 1 d .
C18 C 0.6286(14) 0.2249(15) 0.0442(11) 0.142(8) Uani 1 1 d U
H18A H 0.6123 0.1692 0.0218 0.213 Uiso 1 1 calc R
H18B H 0.5767 0.2675 0.0375 0.213 Uiso 1 1 calc R
H18C H 0.6423 0.2104 0.0860 0.213 Uiso 1 1 calc R
C19 C 0.7090(15) 0.1516(12) -0.0557(9) 0.126(7) Uani 1 1 d .
H19A H 0.7475 0.1388 -0.0859 0.189 Uiso 1 1 calc R
H19B H 0.6457 0.1645 -0.0743 0.189 Uiso 1 1 calc R
H19C H 0.7090 0.0988 -0.0299 0.189 Uiso 1 1 calc R
C20 C 0.8391(14) 0.2761(15) -0.0381(10) 0.132(8) Uani 1 1 d .
H20A H 0.8567 0.2427 -0.0714 0.198 Uiso 1 1 calc R
H20B H 0.8890 0.2724 -0.0048 0.198 Uiso 1 1 calc R
H20C H 0.8278 0.3399 -0.0490 0.198 Uiso 1 1 calc R
C21 C 0.7194(12) 0.2710(11) 0.0227(7) 0.091(4) Uani 1 1 d U
N1 N 0.4850(7) 0.5329(8) 0.0144(4) 0.078(3) Uani 1 1 d .
N2 N 0.7472(16) 0.2327(11) -0.0202(7) 0.154(9) Uani 1 1 d .
N3 N 1.0267(7) 0.5239(8) 0.4886(4) 0.072(3) Uani 1 1 d .
O1 O 0.6845(4) 0.3465(4) 0.1820(3) 0.0447(15) Uani 1 1 d .
O2 O 0.6213(5) 0.3791(6) 0.2615(3) 0.065(2) Uani 1 1 d .
O3 O 0.6203(5) 0.1350(5) 0.2481(3) 0.0563(18) Uani 1 1 d .
O4 O 0.6900(5) 0.1776(5) 0.3371(3) 0.0556(18) Uani 1 1 d .
O5 O 0.8488(5) 0.3413(5) 0.3126(3) 0.0542(17) Uani 1 1 d .
O6 O 0.8971(6) 0.4010(6) 0.2324(3) 0.072(2) Uani 1 1 d .
O7 O 0.8550(6) 0.1448(6) 0.2425(5) 0.078(3) Uani 1 1 d .
O8 O 0.8237(6) 0.2130(6) 0.1556(5) 0.097(3) Uani 1 1 d .
O9 O 0.7980(13) 0.5229(8) 0.1244(7) 0.175(7) Uani 1 1 d .
O10 O 0.7461(7) 0.3425(6) 0.0480(4) 0.081(3) Uani 1 1 d .
O11 O 0.9603(12) 0.3877(14) 0.1075(6) 0.202(9) Uani 1 1 d .
Cd1 Cd 0.74400(4) 0.24989(4) 0.25952(3) 0.0316(2) Uani 1 1 d .
Cd2 Cd 0.81969(5) 0.37116(5) 0.14053(3) 0.0493(3) Uani 1 1 d .

loop_
_atom_site_aniso_label
_atom_site_aniso_U_11
_atom_site_aniso_U_22
_atom_site_aniso_U_33
_atom_site_aniso_U_23
_atom_site_aniso_U_13
_atom_site_aniso_U_12
C1 0.039(5) 0.053(6) 0.040(5) -0.003(4) 0.003(4) 0.005(4)
C2 0.043(5) 0.048(5) 0.042(5) -0.001(4) 0.003(4) 0.021(4)
C3 0.053(5) 0.051(6) 0.038(5) -0.005(4) 0.012(4) 0.020(4)
C4 0.054(5) 0.051(6) 0.046(5) -0.009(4) 0.014(4) 0.018(4)
C5 0.065(6) 0.065(7) 0.042(5) 0.002(5) 0.006(5) 0.036(5)
C6 0.063(6) 0.079(8) 0.034(5) 0.000(5) 0.003(4) 0.035(6)
C7 0.053(5) 0.061(6) 0.039(5) -0.010(4) 0.009(4) 0.033(5)
C8 0.050(5) 0.043(5) 0.054(6) -0.013(4) 0.021(4) 0.009(4)
C9 0.047(5) 0.053(6) 0.040(5) -0.002(4) 0.007(4) -0.006(4)
C10 0.042(5) 0.040(5) 0.040(5) 0.000(4) 0.003(4) -0.012(4)
C11 0.052(5) 0.054(6) 0.038(5) -0.008(4) 0.006(4) -0.023(4)
C12 0.060(6) 0.075(8) 0.038(5) -0.012(5) -0.001(4) -0.012(5)
C13 0.064(6) 0.059(7) 0.051(6) -0.011(5) 0.003(5) -0.022(5)
C14 0.052(5) 0.040(5) 0.062(6) 0.005(4) 0.016(5) -0.010(4)
C15 0.046(5) 0.046(5) 0.039(5) 0.000(4) 0.010(4) -0.004(4)
C17 0.039(5) 0.043(6) 0.104(10) -0.017(6) 0.011(6) 0.008(4)
C18 0.135(15) 0.127(16) 0.17(2) -0.067(15) 0.028(13) -0.005(11)
C19 0.184(19) 0.083(12) 0.122(15) -0.043(10) 0.058(14) -0.014(12)
C20 0.120(15) 0.134(17) 0.154(19) 0.010(14) 0.056(14) -0.041(13)
C21 0.107(10) 0.082(10) 0.073(9) -0.011(7) -0.023(8) 0.033(8)
N1 0.083(7) 0.110(9) 0.043(5) -0.002(5) 0.013(4) 0.062(6)
N2 0.26(2) 0.090(11) 0.083(10) -0.029(8) -0.056(13) 0.057(13)
N3 0.083(7) 0.095(8) 0.037(5) -0.012(5) 0.008(4) -0.029(6)
O1 0.041(3) 0.043(4) 0.051(4) 0.002(3) 0.010(3) 0.016(3)
O2 0.067(5) 0.082(6) 0.045(4) 0.011(4) 0.012(3) 0.035(4)
O3 0.063(4) 0.063(5) 0.046(4) 0.005(3) 0.014(3) -0.023(3)
O4 0.059(4) 0.059(4) 0.049(4) 0.006(3) 0.010(3) -0.028(4)
O5 0.058(4) 0.054(4) 0.050(4) -0.001(3) 0.006(3) -0.030(3)
O6 0.087(5) 0.092(6) 0.036(4) -0.008(4) 0.000(4) -0.032(5)
O7 0.070(5) 0.077(6) 0.095(7) -0.028(5) 0.037(5) 0.014(4)
O8 0.069(6) 0.057(5) 0.151(9) -0.021(6) -0.029(6) 0.035(5)
O9 0.32(2) 0.061(7) 0.139(11) 0.023(7) -0.001(12) -0.020(10)
O10 0.120(7) 0.070(6) 0.047(5) -0.006(4) -0.010(5) -0.002(5)
O11 0.182(14) 0.35(3) 0.095(9) -0.076(12) 0.089(10) -0.068(15)
Cd1 0.0322(3) 0.0318(3) 0.0319(3) 0.0019(2) 0.0087(2) -0.0035(2)
Cd2 0.0609(5) 0.0561(5) 0.0315(4) -0.0007(3) 0.0088(3) -0.0140(3)

loop_
_atom_type_symbol
_atom_type_description
_atom_type_scat_dispersion_real
_atom_type_scat_dispersion_imag
_atom_type_scat_source
C C 0.0033 0.0016 'International Tables Vol C Tables 4.2.6.8 and 6.1.1.4'
H H 0.0000 0.0000 'International Tables Vol C Tables 4.2.6.8 and 6.1.1.4'
N N 0.0061 0.0033 'International Tables Vol C Tables 4.2.6.8 and 6.1.1.4'
O O 0.0106 0.0060 'International Tables Vol C Tables 4.2.6.8 and 6.1.1.4'
Cd Cd -0.8075 1.2024 'International Tables Vol C Tables 4.2.6.8 and 6.1.1.4'

loop_
_geom_angle_atom_site_label_1
_geom_angle_atom_site_label_2
_geom_angle_atom_site_label_3
_geom_angle
_geom_angle_site_symmetry_1
_geom_angle_site_symmetry_3
O2 C1 O1 121.9(8) . .
O2 C1 C2 120.8(8) . .
O1 C1 C2 117.2(8) . .
C3 C2 C7 120.3(8) . .
C3 C2 C1 119.2(8) . .
C7 C2 C1 120.5(8) . .
C2 C3 C4 120.0(8) . .
C2 C3 H3 120.0 . .
C4 C3 H3 120.0 . .
C5 C4 C3 119.8(8) . .
C5 C4 C8 118.9(9) . .
C3 C4 C8 121.3(9) . .
C4 C5 C6 120.6(9) . .
C4 C5 H5 119.7 . .
C6 C5 H5 119.7 . .
C5 C6 C7 119.7(9) . .
C5 C6 N1 116.3(8) . .
C7 C6 N1 123.8(8) . .
C2 C7 C6 119.5(8) . .
C2 C7 H7 120.3 . .
C6 C7 H7 120.3 . .
O4 C8 O3 123.5(8) 2_655 2_655
O4 C8 C4 118.0(9) 2_655 .
O3 C8 C4 118.4(9) 2_655 .
O4 C8 Cd1 58.6(5) 2_655 2_655
O3 C8 Cd1 65.0(4) 2_655 2_655
C4 C8 Cd1 175.1(7) . 2_655
O6 C9 O5 125.4(9) . .
O6 C9 C10 117.7(8) . .
O5 C9 C10 116.8(8) . .
C15 C10 C11 120.3(8) . .
C15 C10 C9 120.4(8) . .
C11 C10 C9 119.3(8) . .
C10 C11 C12 119.1(9) . .
C10 C11 H11 120.4 . .
C12 C11 H11 120.4 . .
C13 C12 C11 120.5(9) . .
C13 C12 N3 116.3(9) . .
C11 C12 N3 123.2(10) . .
C12 C13 C14 120.5(9) . .
C12 C13 H13 119.8 . .
C14 C13 H13 119.8 . .
C15 C14 C13 119.2(8) . .
C15 C14 C17 120.4(10) . 2_755
C13 C14 C17 120.3(10) . 2_755
C10 C15 C14 120.3(9) . .
C10 C15 H15 119.9 . .
C14 C15 H15 119.9 . .
O8 C17 O7 125.2(11) . .
O8 C17 C14 116.5(13) . 2_745
O7 C17 C14 118.2(10) . 2_745
C21 C18 H18A 109.5 . .
C21 C18 H18B 109.5 . .
H18A C18 H18B 109.5 . .
C21 C18 H18C 109.5 . .
H18A C18 H18C 109.5 . .
H18B C18 H18C 109.5 . .
N2 C19 H19A 109.5 . .
N2 C19 H19B 109.5 . .
H19A C19 H19B 109.5 . .
N2 C19 H19C 109.5 . .
H19A C19 H19C 109.5 . .
H19B C19 H19C 109.5 . .
N2 C20 H20A 109.5 . .
N2 C20 H20B 109.5 . .
H20A C20 H20B 109.5 . .
N2 C20 H20C 109.5 . .
H20A C20 H20C 109.5 . .
H20B C20 H20C 109.5 . .
O10 C21 N2 129(2) . .
O10 C21 C18 115.1(15) . .
N2 C21 C18 115.2(19) . .
N1 N1 C6 116.6(12) 3_665 .
C21 N2 C19 130(2) . .
C21 N2 C20 114.1(19) . .
C19 N2 C20 115.8(18) . .
N3 N3 C12 118.0(11) 3_766 .
C1 O1 Cd1 97.8(5) . .
C1 O1 Cd2 139.7(6) . .
Cd1 O1 Cd2 99.5(2) . .
C1 O2 Cd1 87.2(5) . .
C8 O3 Cd1 86.7(5) 2_645 .
C8 O4 Cd1 94.0(6) 2_645 .
C9 O5 Cd1 120.2(6) . .
C9 O6 Cd2 146.7(7) . .
C17 O7 Cd1 105.6(7) . .
C17 O8 Cd2 140.8(8) . .
C21 O10 Cd2 132.0(10) . .
O5 Cd1 O4 98.0(2) . .
O5 Cd1 O7 93.0(3) . .
O4 Cd1 O7 98.9(3) . .
O5 Cd1 O1 101.3(3) . .
O4 Cd1 O1 137.3(2) . .
O7 Cd1 O1 117.6(3) . .
O5 Cd1 O3 153.7(2) . .
O4 Cd1 O3 55.7(2) . .
O7 Cd1 O3 92.7(3) . .
O1 Cd1 O3 98.7(2) . .
O5 Cd1 O2 88.3(3) . .
O4 Cd1 O2 90.3(3) . .
O7 Cd1 O2 170.5(3) . .
O1 Cd1 O2 52.9(2) . .
O3 Cd1 O2 90.3(3) . .
O5 Cd1 C8 125.3(3) . 2_645
O4 Cd1 C8 27.4(3) . 2_645
O7 Cd1 C8 96.9(3) . 2_645
O1 Cd1 C8 120.2(3) . 2_645
O3 Cd1 C8 28.3(3) . 2_645
O2 Cd1 C8 89.9(3) . 2_645
O9 Cd2 O10 89.6(5) . .
O9 Cd2 O6 90.0(5) . .
O10 Cd2 O6 178.4(3) . .
O9 Cd2 O11 87.2(7) . .
O10 Cd2 O11 91.7(5) . .
O6 Cd2 O11 86.7(4) . .
O9 Cd2 O8 173.5(5) . .
O10 Cd2 O8 87.3(3) . .
O6 Cd2 O8 93.2(3) . .
O11 Cd2 O8 98.6(6) . .
O9 Cd2 O1 96.5(5) . .
O10 Cd2 O1 92.5(3) . .
O6 Cd2 O1 89.0(3) . .
O11 Cd2 O1 174.4(5) . .
O8 Cd2 O1 77.9(3) . .

loop_
_geom_bond_atom_site_label_1
_geom_bond_atom_site_label_2
_geom_bond_distance
_geom_bond_site_symmetry_2
C1 O2 1.208(11) .
C1 O1 1.291(10) .
C1 C2 1.506(12) .
C2 C3 1.377(11) .
C2 C7 1.389(12) .
C3 C4 1.412(13) .
C3 H3 0.9300 .
C4 C5 1.363(13) .
C4 C8 1.517(11) .
C5 C6 1.394(13) .
C5 H5 0.9300 .
C6 C7 1.403(13) .
C6 N1 1.413(13) .
C7 H7 0.9300 .
C8 O4 1.228(12) 2_655
C8 O3 1.265(11) 2_655
C8 Cd1 2.661(8) 2_655
C9 O6 1.233(11) .
C9 O5 1.256(11) .
C9 C10 1.502(12) .
C10 C15 1.376(12) .
C10 C11 1.395(12) .
C11 C12 1.413(13) .
C11 H11 0.9300 .
C12 C13 1.351(15) .
C12 N3 1.440(12) .
C13 C14 1.408(14) .
C13 H13 0.9300 .
C14 C15 1.397(13) .
C14 C17 1.528(13) 2_755
C15 H15 0.9300 .
C17 O8 1.227(15) .
C17 O7 1.232(15) .
C17 C14 1.528(13) 2_745
C18 C21 1.60(3) .
C18 H18A 0.9600 .
C18 H18B 0.9600 .
C18 H18C 0.9600 .
C19 N2 1.48(2) .
C19 H19A 0.9600 .
C19 H19B 0.9600 .
C19 H19C 0.9600 .
C20 N2 1.57(3) .
C20 H20A 0.9600 .
C20 H20B 0.9600 .
C20 H20C 0.9600 .
C21 O10 1.213(17) .
C21 N2 1.23(2) .
N1 N1 1.262(18) 3_665
N3 N3 1.204(18) 3_766
O1 Cd1 2.301(6) .
O1 Cd2 2.307(6) .
O2 Cd1 2.570(7) .
O3 C8 1.265(11) 2_645
O3 Cd1 2.415(6) .
O4 C8 1.228(12) 2_645
O4 Cd1 2.276(6) .
O5 Cd1 2.213(6) .
O6 Cd2 2.244(7) .
O7 Cd1 2.276(7) .
O8 Cd2 2.308(9) .
O9 Cd2 2.235(12) .
O10 Cd2 2.235(8) .
O11 Cd2 2.269(13) .
Cd1 C8 2.661(8) 2_645

loop_
_geom_torsion_atom_site_label_1
_geom_torsion_atom_site_label_2
_geom_torsion_atom_site_label_3
_geom_torsion_atom_site_label_4
_geom_torsion
_geom_torsion_site_symmetry_1
_geom_torsion_site_symmetry_4
O2 C1 C2 C3 7.9(15) . .
O1 C1 C2 C3 -175.6(9) . .
O2 C1 C2 C7 -171.9(10) . .
O1 C1 C2 C7 4.5(14) . .
C7 C2 C3 C4 2.3(16) . .
C1 C2 C3 C4 -177.5(9) . .
C2 C3 C4 C5 -1.4(16) . .
C2 C3 C4 C8 -180.0(9) . .
C3 C4 C5 C6 1.1(18) . .
C8 C4 C5 C6 179.7(11) . .
C4 C5 C6 C7 -1.8(19) . .
C4 C5 C6 N1 -178.4(12) . .
C3 C2 C7 C6 -3.0(17) . .
C1 C2 C7 C6 176.9(10) . .
C5 C6 C7 C2 2.7(18) . .
N1 C6 C7 C2 179.0(11) . .
C5 C4 C8 O4 5.6(15) . 2_655
C3 C4 C8 O4 -175.8(10) . 2_655
C5 C4 C8 O3 -172.0(10) . 2_655
C3 C4 C8 O3 6.6(15) . 2_655
C5 C4 C8 Cd1 -40(9) . 2_655
C3 C4 C8 Cd1 139(8) . 2_655
O6 C9 C10 C15 2.1(14) . .
O5 C9 C10 C15 178.8(9) . .
O6 C9 C10 C11 179.6(10) . .
O5 C9 C10 C11 -3.7(14) . .
C15 C10 C11 C12 0.9(15) . .
C9 C10 C11 C12 -176.6(9) . .
C10 C11 C12 C13 0.2(17) . .
C10 C11 C12 N3 -177.6(10) . .
C11 C12 C13 C14 -1.9(18) . .
N3 C12 C13 C14 176.0(11) . .
C12 C13 C14 C15 2.5(17) . .
C12 C13 C14 C17 -178.5(10) . 2_755
C11 C10 C15 C14 -0.3(14) . .
C9 C10 C15 C14 177.2(9) . .
C13 C14 C15 C10 -1.3(15) . .
C17 C14 C15 C10 179.6(9) 2_755 .
C5 C6 N1 N1 -158.8(15) . 3_665
C7 C6 N1 N1 25(2) . 3_665
O10 C21 N2 C19 -172.5(16) . .
C18 C21 N2 C19 1(3) . .
O10 C21 N2 C20 10(3) . .
C18 C21 N2 C20 -177.0(14) . .
C13 C12 N3 N3 172.7(16) . 3_766
C11 C12 N3 N3 -9(2) . 3_766
O2 C1 O1 Cd1 4.1(11) . .
C2 C1 O1 Cd1 -172.3(7) . .
O2 C1 O1 Cd2 -110.7(11) . .
C2 C1 O1 Cd2 72.9(11) . .
O1 C1 O2 Cd1 -3.6(9) . .
C2 C1 O2 Cd1 172.6(9) . .
O6 C9 O5 Cd1 -7.6(14) . .
C10 C9 O5 Cd1 176.0(6) . .
O5 C9 O6 Cd2 25(2) . .
C10 C9 O6 Cd2 -158.9(10) . .
O8 C17 O7 Cd1 3.9(14) . .
C14 C17 O7 Cd1 -173.3(7) 2_745 .
O7 C17 O8 Cd2 67.5(19) . .
C14 C17 O8 Cd2 -115.2(14) 2_745 .
N2 C21 O10 Cd2 -113.8(19) . .
C18 C21 O10 Cd2 72.8(18) . .
C9 O5 Cd1 O4 -178.6(8) . .
C9 O5 Cd1 O7 82.1(8) . .
C9 O5 Cd1 O1 -36.9(8) . .
C9 O5 Cd1 O3 -175.6(7) . .
C9 O5 Cd1 O2 -88.5(8) . .
C9 O5 Cd1 C8 -177.2(7) . 2_645
C8 O4 Cd1 O5 177.6(6) 2_645 .
C8 O4 Cd1 O7 -88.0(7) 2_645 .
C8 O4 Cd1 O1 61.4(7) 2_645 .
C8 O4 Cd1 O3 -0.8(6) 2_645 .
C8 O4 Cd1 O2 89.3(6) 2_645 .
C17 O7 Cd1 O5 -107.3(7) . .
C17 O7 Cd1 O4 154.2(7) . .
C17 O7 Cd1 O1 -2.9(8) . .
C17 O7 Cd1 O3 98.5(7) . .
C17 O7 Cd1 O2 -10(2) . .
C17 O7 Cd1 C8 126.6(7) . 2_645
C1 O1 Cd1 O5 -81.1(6) . .
Cd2 O1 Cd1 O5 62.3(3) . .
C1 O1 Cd1 O4 33.9(7) . .
Cd2 O1 Cd1 O4 177.4(3) . .
C1 O1 Cd1 O7 179.4(5) . .
Cd2 O1 Cd1 O7 -37.2(4) . .
C1 O1 Cd1 O3 81.7(6) . .
Cd2 O1 Cd1 O3 -134.9(2) . .
C1 O1 Cd1 O2 -2.0(5) . .
Cd2 O1 Cd1 O2 141.4(4) . .
C1 O1 Cd1 C8 61.8(6) . 2_645
Cd2 O1 Cd1 C8 -154.7(3) . 2_645
C8 O3 Cd1 O5 -2.7(10) 2_645 .
C8 O3 Cd1 O4 0.8(6) 2_645 .
C8 O3 Cd1 O7 99.7(6) 2_645 .
C8 O3 Cd1 O1 -141.8(6) 2_645 .
C8 O3 Cd1 O2 -89.3(6) 2_645 .
C1 O2 Cd1 O5 107.7(6) . .
C1 O2 Cd1 O4 -154.3(6) . .
C1 O2 Cd1 O7 10(2) . .
C1 O2 Cd1 O1 2.2(6) . .
C1 O2 Cd1 O3 -98.6(6) . .
C1 O2 Cd1 C8 -126.9(6) . 2_645
C21 O10 Cd2 O9 -171.2(16) . .
C21 O10 Cd2 O6 110(12) . .
C21 O10 Cd2 O11 101.5(16) . .
C21 O10 Cd2 O8 3.0(15) . .
C21 O10 Cd2 O1 -74.8(15) . .
C9 O6 Cd2 O9 109.5(15) . .
C9 O6 Cd2 O10 -172(12) . .
C9 O6 Cd2 O11 -163.3(16) . .
C9 O6 Cd2 O8 -64.8(15) . .
C9 O6 Cd2 O1 13.0(15) . .
C17 O8 Cd2 O9 -135(4) . .
C17 O8 Cd2 O10 163.1(15) . .
C17 O8 Cd2 O6 -15.4(15) . .
C17 O8 Cd2 O11 71.8(16) . .
C17 O8 Cd2 O1 -103.7(15) . .
C1 O1 Cd2 O9 -23.6(10) . .
Cd1 O1 Cd2 O9 -137.9(4) . .
C1 O1 Cd2 O10 -113.5(9) . .
Cd1 O1 Cd2 O10 132.2(3) . .
C1 O1 Cd2 O6 66.3(9) . .
Cd1 O1 Cd2 O6 -47.9(3) . .
C1 O1 Cd2 O11 108(5) . .
Cd1 O1 Cd2 O11 -7(5) . .
C1 O1 Cd2 O8 159.8(9) . .
Cd1 O1 Cd2 O8 45.5(3) . .

loop_
_platon_squeeze_void_nr
_platon_squeeze_void_average_x
_platon_squeeze_void_average_y
_platon_squeeze_void_average_z
_platon_squeeze_void_volume
_platon_squeeze_void_count_electrons
_platon_squeeze_void_content
1 -0.007 -0.003 0.486 2597 787 ' '
